data_1566941
loop_
_publ_author_name
'Simler, Thomas'
'McCabe, Karl Nael'
'Maron, Laurent'
'Nocton, Gr\'egory'

_publ_section_title
;
 CO reductive oligomerization by a divalent thulium complex and
 CO2-induced functionalization
;
_journal_name_full 'Chemical Science'
_journal_paper_doi 10.1039/D2SC01798A
_journal_year 2022
_chemical_formula_moiety 'C69 H116 O3 Tm2, C5 H12'
_chemical_formula_sum 'C74 H128 O3 Tm2'
_chemical_formula_weight 1403.62
_space_group_crystal_system monoclinic
_space_group_IT_number 13
_space_group_name_Hall '-P 2yac'
_space_group_name_H-M_alt 'P 1 2/n 1'
_atom_sites_solution_hydrogens geom
_atom_sites_solution_primary dual
_audit_creation_date 2021-09-10
_audit_creation_method
;
Olex2 1.3
(compiled 2020.11.12 svn.r5f609507 for OlexSys, GUI svn.r6272)
;
_cell_angle_alpha 90
_cell_angle_beta 111.234(3)
_cell_angle_gamma 90
_cell_formula_units_Z 2
_cell_length_a 18.6229(11)
_cell_length_b 10.3489(5)
_cell_length_c 19.6817(12)
_cell_measurement_reflns_used 9157
_cell_measurement_temperature 150.0
_cell_measurement_theta_max 22.101
_cell_measurement_theta_min 2.26
_cell_volume 3535.7(4)
_computing_cell_refinement 'SAINT V8.38A (?, 2016)'
_computing_data_reduction 'SAINT V8.38A (?, 2016)'
_computing_molecular_graphics 'Olex2 1.3 (Dolomanov et al., 2009)'
_computing_publication_material 'Olex2 1.3 (Dolomanov et al., 2009)'
_computing_structure_refinement 'SHELXL 2018/3 (Sheldrick, 2015)'
_computing_structure_solution 'SHELXT 2018/2 (Sheldrick, 2018)'
_diffrn_ambient_temperature 150.0
_diffrn_measured_fraction_theta_full 0.999
_diffrn_measured_fraction_theta_max 0.997
_diffrn_measurement_device_type 'Bruker APEX-II CCD'
_diffrn_measurement_method '\f and \w scans'
_diffrn_radiation_type MoK\a
_diffrn_radiation_wavelength 0.71073
_diffrn_reflns_av_R_equivalents 0.1047
_diffrn_reflns_av_unetI/netI 0.0349
_diffrn_reflns_Laue_measured_fraction_full 0.999
_diffrn_reflns_Laue_measured_fraction_max 0.997
_diffrn_reflns_limit_h_max 24
_diffrn_reflns_limit_h_min -24
_diffrn_reflns_limit_k_max 13
_diffrn_reflns_limit_k_min -13
_diffrn_reflns_limit_l_max 26
_diffrn_reflns_limit_l_min -26
_diffrn_reflns_number 211360
_diffrn_reflns_point_group_measured_fraction_full 0.999
_diffrn_reflns_point_group_measured_fraction_max 0.997
_diffrn_reflns_theta_full 25.242
_diffrn_reflns_theta_max 28.440
_diffrn_reflns_theta_min 2.220
_diffrn_source_current 31.0
_diffrn_source_power 1.705
_diffrn_source_voltage 55.0
_diffrn_standards_number 0
_exptl_absorpt_coefficient_mu 2.536
_exptl_absorpt_correction_T_max 0.7457
_exptl_absorpt_correction_T_min 0.6653
_exptl_absorpt_correction_type multi-scan
_exptl_absorpt_process_details
;
SADABS-2016/2 (Bruker,2016/2) was used for absorption correction.
wR2(int) was 0.0931 before and 0.0745 after correction.
The Ratio of minimum to maximum transmission is 0.8922.
The \l/2 correction factor is Not present.
;
_exptl_crystal_colour colourless
_exptl_crystal_colour_primary colourless
_exptl_crystal_density_diffrn 1.318
_exptl_crystal_description plate
_exptl_crystal_F_000 1468
_exptl_crystal_size_max 0.08
_exptl_crystal_size_mid 0.08
_exptl_crystal_size_min 0.04
_refine_diff_density_max 1.142
_refine_diff_density_min -0.917
_refine_diff_density_rms 0.102
_refine_ls_extinction_method none
_refine_ls_goodness_of_fit_ref 1.030
_refine_ls_hydrogen_treatment constr
_refine_ls_matrix_type full
_refine_ls_number_parameters 417
_refine_ls_number_reflns 8890
_refine_ls_number_restraints 47
_refine_ls_restrained_S_all 1.031
_refine_ls_R_factor_all 0.0434
_refine_ls_R_factor_gt 0.0259
_refine_ls_shift/su_max 0.003
_refine_ls_shift/su_mean 0.000
_refine_ls_structure_factor_coef Fsqd
_refine_ls_weighting_details 'w=1/[\s^2^(Fo^2^)+(0.0147P)^2^+4.5916P] where P=(Fo^2^+2Fc^2^)/3'
_refine_ls_weighting_scheme calc
_refine_ls_wR_factor_gt 0.0502
_refine_ls_wR_factor_ref 0.0559
_reflns_Friedel_coverage 0.000
_reflns_number_gt 6985
_reflns_number_total 8890
_reflns_threshold_expression 'I > 2\s(I)'
_cod_data_source_file d2sc01798a4.cif
_cod_data_source_block 4
_cod_database_code 1566941
_shelx_shelxl_version_number 2018/3
_shelx_space_group_comment
;
The symmetry employed for this shelxl refinement is uniquely defined
by the following loop, which should always be used as a source of
symmetry information in preference to the above space-group names.
They are only intended as comments.
;
_shelx_estimated_absorpt_t_max 0.905
_shelx_estimated_absorpt_t_min 0.823
_olex2_refinement_description
;
1. Fixed Uiso
 At 1.2 times of:
  All C(H) groups, All C(H,H) groups
 At 1.5 times of:
  All C(H,H,H) groups
2. Restrained distances
 C39-C40 \\sim C36-C37
 with sigma of 0.01
 C37-C38 \\sim C38-C39
 with sigma of 0.01
3. Uiso/Uaniso restraints and constraints
C36 \\sim C37 \\sim C38 \\sim C39 \\sim C40: within 2A with sigma of 0.01 and
sigma for terminal atoms of 0.02 within 2A
4. Rigid body (RIGU) restrains
 C36, C37, C38, C39, C40
 with sigma for 1-2 distances of 0.001 and sigma for 1-3 distances of 0.001
5. Others
 Fixed Sof: O1(0.5) O2(0.5) O3(0.5) C1(0.5) C36(0.5) H36A(0.5) H36B(0.5)
 H36C(0.5) C37(0.5) H37A(0.5) H37B(0.5) C38(0.5) H38A(0.5) H38B(0.5) C39(0.5)
 H39A(0.5) H39B(0.5) C40(0.5) H40A(0.5) H40B(0.5) H40C(0.5)
6.a Secondary CH2 refined with riding coordinates:
 C37(H37A,H37B), C38(H38A,H38B), C39(H39A,H39B)
6.b Aromatic/amide H refined with riding coordinates:
 C2(H2), C5(H5), C20(H20), C23(H23)
6.c Idealised Me refined as rotating group:
 C8(H8A,H8B,H8C), C9(H9A,H9B,H9C), C10(H10A,H10B,H10C), C12(H12A,H12B,H12C),
 C13(H13A,H13B,H13C), C14(H14A,H14B,H14C), C16(H16A,H16B,H16C), C17(H17A,H17B,
 H17C), C18(H18A,H18B,H18C), C25(H25A,H25B,H25C), C26(H26A,H26B,H26C), C27(H27A,
 H27B,H27C), C29(H29A,H29B,H29C), C30(H30A,H30B,H30C), C31(H31A,H31B,H31C),
 C33(H33A,H33B,H33C), C34(H34A,H34B,H34C), C35(H35A,H35B,H35C), C36(H36A,H36B,
 H36C), C40(H40A,H40B,H40C)
;
_olex2_submission_special_instructions 'No special instructions were received'

loop_
_space_group_symop_operation_xyz
'x, y, z'
'-x+1/2, y, -z+1/2'
'-x, -y, -z'
'x-1/2, -y, z-1/2'

loop_
_atom_site_label
_atom_site_type_symbol
_atom_site_fract_x
_atom_site_fract_y
_atom_site_fract_z
_atom_site_U_iso_or_equiv
_atom_site_adp_type
_atom_site_occupancy
_atom_site_site_symmetry_order
_atom_site_calc_flag
_atom_site_refinement_flags_posn
_atom_site_refinement_flags_adp
_atom_site_refinement_flags_occupancy
_atom_site_disorder_assembly
_atom_site_disorder_group
Tm1 Tm 0.68966(2) 0.38072(2) 0.37251(2) 0.01948(4) Uani 1 1 d . . . . .
O1 O 0.7420(2) 0.2763(3) 0.29627(19) 0.0196(7) Uani 0.5 1 d . . P . .
O2 O 0.7192(2) 0.4844(3) 0.28124(19) 0.0202(8) Uani 0.5 1 d . . P . .
O3 O 0.7693(4) 0.3797(7) 0.2094(3) 0.0299(14) Uani 0.5 1 d . . P . .
C1 C 0.7430(7) 0.3807(8) 0.2615(7) 0.021(3) Uani 0.5 1 d . . P . .
C2 C 0.54949(14) 0.3823(2) 0.37512(14) 0.0221(5) Uani 1 1 d . . . . .
H2 H 0.545656 0.416925 0.418392 0.027 Uiso 1 1 calc R U . . .
C3 C 0.56122(15) 0.2487(2) 0.36419(14) 0.0206(5) Uani 1 1 d . . . . .
C4 C 0.56514(15) 0.2398(2) 0.29194(14) 0.0213(5) Uani 1 1 d . . . . .
C5 C 0.55673(14) 0.3684(2) 0.26422(14) 0.0217(5) Uani 1 1 d . . . . .
H5 H 0.559121 0.392051 0.218453 0.026 Uiso 1 1 calc R U . . .
C6 C 0.54439(15) 0.4557(2) 0.31382(15) 0.0228(6) Uani 1 1 d . . . . .
C7 C 0.54347(15) 0.1502(2) 0.41422(15) 0.0235(6) Uani 1 1 d . . . . .
C8 C 0.45543(16) 0.1327(3) 0.38559(17) 0.0334(7) Uani 1 1 d . . . . .
H8A H 0.430652 0.217140 0.382719 0.050 Uiso 1 1 calc R U . . .
H8B H 0.441297 0.076481 0.418820 0.050 Uiso 1 1 calc R U . . .
H8C H 0.438283 0.093435 0.337010 0.050 Uiso 1 1 calc R U . . .
C9 C 0.56743(19) 0.2025(3) 0.49254(15) 0.0324(7) Uani 1 1 d . . . . .
H9A H 0.622446 0.223706 0.510904 0.049 Uiso 1 1 calc R U . . .
H9B H 0.557537 0.136667 0.523868 0.049 Uiso 1 1 calc R U . . .
H9C H 0.537556 0.280365 0.492693 0.049 Uiso 1 1 calc R U . . .
C10 C 0.58080(17) 0.0168(3) 0.42026(16) 0.0280(6) Uani 1 1 d . . . . .
H10A H 0.562997 -0.024565 0.372199 0.042 Uiso 1 1 calc R U . . .
H10B H 0.566334 -0.036770 0.454346 0.042 Uiso 1 1 calc R U . . .
H10C H 0.636947 0.026213 0.438096 0.042 Uiso 1 1 calc R U . . .
C11 C 0.56511(15) 0.1251(3) 0.24191(14) 0.0226(5) Uani 1 1 d . . . . .
C12 C 0.49099(17) 0.0454(3) 0.22497(17) 0.0331(7) Uani 1 1 d . . . . .
H12A H 0.492119 0.000492 0.269175 0.050 Uiso 1 1 calc R U . . .
H12B H 0.487368 -0.018062 0.186933 0.050 Uiso 1 1 calc R U . . .
H12C H 0.446240 0.103086 0.208021 0.050 Uiso 1 1 calc R U . . .
C13 C 0.63600(17) 0.0365(3) 0.27067(15) 0.0288(6) Uani 1 1 d . . . . .
H13A H 0.682387 0.085876 0.275106 0.043 Uiso 1 1 calc R U . . .
H13B H 0.630145 -0.035417 0.236685 0.043 Uiso 1 1 calc R U . . .
H13C H 0.640657 0.002527 0.318565 0.043 Uiso 1 1 calc R U . . .
C14 C 0.56411(18) 0.1744(3) 0.16786(15) 0.0319(7) Uani 1 1 d . . . . .
H14A H 0.517815 0.226725 0.144563 0.048 Uiso 1 1 calc R U . . .
H14B H 0.563865 0.100632 0.136552 0.048 Uiso 1 1 calc R U . . .
H14C H 0.610002 0.227227 0.175268 0.048 Uiso 1 1 calc R U . . .
C15 C 0.52155(16) 0.5968(3) 0.29795(16) 0.0274(6) Uani 1 1 d . . . . .
C16 C 0.5896(2) 0.6759(3) 0.29602(19) 0.0399(8) Uani 1 1 d . . . . .
H16A H 0.631026 0.673360 0.344025 0.060 Uiso 1 1 calc R U . . .
H16B H 0.573374 0.765637 0.283380 0.060 Uiso 1 1 calc R U . . .
H16C H 0.608263 0.639842 0.259427 0.060 Uiso 1 1 calc R U . . .
C17 C 0.49364(19) 0.6529(3) 0.35595(19) 0.0375(7) Uani 1 1 d . . . . .
H17A H 0.452309 0.598626 0.360085 0.056 Uiso 1 1 calc R U . . .
H17B H 0.474162 0.740724 0.341935 0.056 Uiso 1 1 calc R U . . .
H17C H 0.536566 0.655456 0.402970 0.056 Uiso 1 1 calc R U . . .
C18 C 0.4569(2) 0.6065(3) 0.22389(19) 0.0487(9) Uani 1 1 d . . . . .
H18A H 0.473856 0.568316 0.186633 0.073 Uiso 1 1 calc R U . . .
H18B H 0.443669 0.697500 0.212185 0.073 Uiso 1 1 calc R U . . .
H18C H 0.411620 0.559830 0.225127 0.073 Uiso 1 1 calc R U . . .
C19 C 0.80597(15) 0.3075(2) 0.48986(14) 0.0218(5) Uani 1 1 d . . . . .
C20 C 0.75710(15) 0.3808(3) 0.51520(13) 0.0229(5) Uani 1 1 d . . . . .
H20 H 0.726754 0.346293 0.540633 0.027 Uiso 1 1 calc R U . . .
C21 C 0.75939(15) 0.5150(2) 0.49736(14) 0.0220(6) Uani 1 1 d . . . . .
C22 C 0.81079(15) 0.5229(2) 0.45724(14) 0.0198(5) Uani 1 1 d . . . . .
C23 C 0.83638(15) 0.3946(2) 0.45258(14) 0.0221(5) Uani 1 1 d . . . . .
H23 H 0.869557 0.371105 0.427607 0.026 Uiso 1 1 calc R U . . .
C24 C 0.82838(16) 0.1661(3) 0.50422(15) 0.0238(6) Uani 1 1 d . . . . .
C25 C 0.91583(17) 0.1543(3) 0.52988(18) 0.0361(7) Uani 1 1 d . . . . .
H25A H 0.933426 0.185767 0.491578 0.054 Uiso 1 1 calc R U . . .
H25B H 0.930758 0.063589 0.540450 0.054 Uiso 1 1 calc R U . . .
H25C H 0.939492 0.206076 0.574085 0.054 Uiso 1 1 calc R U . . .
C26 C 0.80140(18) 0.1105(3) 0.56285(16) 0.0333(7) Uani 1 1 d . . . . .
H26A H 0.824491 0.159894 0.608052 0.050 Uiso 1 1 calc R U . . .
H26B H 0.817274 0.019866 0.571671 0.050 Uiso 1 1 calc R U . . .
H26C H 0.745141 0.116162 0.546436 0.050 Uiso 1 1 calc R U . . .
C27 C 0.79258(19) 0.0880(3) 0.43396(16) 0.0361(7) Uani 1 1 d . . . . .
H27A H 0.736316 0.094446 0.417020 0.054 Uiso 1 1 calc R U . . .
H27B H 0.807961 -0.002814 0.443382 0.054 Uiso 1 1 calc R U . . .
H27C H 0.810529 0.122226 0.396475 0.054 Uiso 1 1 calc R U . . .
C28 C 0.73054(16) 0.6142(3) 0.54020(14) 0.0276(6) Uani 1 1 d . . . . .
C29 C 0.65875(19) 0.5623(3) 0.55285(18) 0.0370(7) Uani 1 1 d . . . . .
H29A H 0.618063 0.543974 0.505759 0.055 Uiso 1 1 calc R U . . .
H29B H 0.640461 0.627213 0.579051 0.055 Uiso 1 1 calc R U . . .
H29C H 0.672108 0.482797 0.581765 0.055 Uiso 1 1 calc R U . . .
C30 C 0.7944(2) 0.6300(3) 0.61525(16) 0.0440(8) Uani 1 1 d . . . . .
H30A H 0.804791 0.546378 0.640324 0.066 Uiso 1 1 calc R U . . .
H30B H 0.777955 0.692213 0.644211 0.066 Uiso 1 1 calc R U . . .
H30C H 0.841371 0.661477 0.609181 0.066 Uiso 1 1 calc R U . . .
C31 C 0.70820(18) 0.7471(3) 0.50554(17) 0.0325(7) Uani 1 1 d . . . . .
H31A H 0.753367 0.788351 0.500488 0.049 Uiso 1 1 calc R U . . .
H31B H 0.689201 0.800645 0.536524 0.049 Uiso 1 1 calc R U . . .
H31C H 0.667670 0.737709 0.457343 0.049 Uiso 1 1 calc R U . . .
C32 C 0.84767(15) 0.6376(2) 0.43144(15) 0.0242(6) Uani 1 1 d . . . . .
C33 C 0.79063(17) 0.7252(3) 0.37489(17) 0.0338(7) Uani 1 1 d . . . . .
H33A H 0.762669 0.674859 0.331092 0.051 Uiso 1 1 calc R U . . .
H33B H 0.818650 0.795622 0.362179 0.051 Uiso 1 1 calc R U . . .
H33C H 0.753985 0.761318 0.395094 0.051 Uiso 1 1 calc R U . . .
C34 C 0.89738(18) 0.7171(3) 0.49805(17) 0.0355(7) Uani 1 1 d . . . . .
H34A H 0.864078 0.758829 0.520315 0.053 Uiso 1 1 calc R U . . .
H34B H 0.925853 0.783186 0.482502 0.053 Uiso 1 1 calc R U . . .
H34C H 0.933848 0.659746 0.533707 0.053 Uiso 1 1 calc R U . . .
C35 C 0.90362(17) 0.5876(3) 0.39606(17) 0.0309(7) Uani 1 1 d . . . . .
H35A H 0.944227 0.536268 0.431613 0.046 Uiso 1 1 calc R U . . .
H35B H 0.926817 0.661040 0.380134 0.046 Uiso 1 1 calc R U . . .
H35C H 0.875491 0.533642 0.353888 0.046 Uiso 1 1 calc R U . . .
C36 C 0.7584(8) 0.3433(11) 0.7718(5) 0.083(3) Uani 0.5 1 d D U P A -1
H36A H 0.768281 0.425677 0.752262 0.125 Uiso 0.5 1 calc R U P A -1
H36B H 0.805306 0.314350 0.810977 0.125 Uiso 0.5 1 calc R U P A -1
H36C H 0.717056 0.354571 0.791032 0.125 Uiso 0.5 1 calc R U P A -1
C37 C 0.7360(8) 0.2499(13) 0.7157(6) 0.115(3) Uani 0.5 1 d D U P A -1
H37A H 0.691166 0.286523 0.675888 0.138 Uiso 0.5 1 calc R U P A -1
H37B H 0.778450 0.244552 0.696783 0.138 Uiso 0.5 1 calc R U P A -1
C38 C 0.7166(7) 0.1241(12) 0.7254(7) 0.116(3) Uani 0.5 1 d D U P A -1
H38A H 0.706941 0.087529 0.676342 0.139 Uiso 0.5 1 calc R U P A -1
H38B H 0.664662 0.136433 0.727205 0.139 Uiso 0.5 1 calc R U P A -1
C39 C 0.7412(11) 0.0141(13) 0.7689(9) 0.129(4) Uani 0.5 1 d D U P A -1
H39A H 0.701302 -0.007561 0.789301 0.155 Uiso 0.5 1 calc R U P A -1
H39B H 0.788538 0.037222 0.810455 0.155 Uiso 0.5 1 calc R U P A -1
C40 C 0.7571(8) -0.0998(10) 0.7362(9) 0.100(4) Uani 0.5 1 d D U P A -1
H40A H 0.725313 -0.100610 0.684159 0.151 Uiso 0.5 1 calc R U P A -1
H40B H 0.745235 -0.176097 0.759741 0.151 Uiso 0.5 1 calc R U P A -1
H40C H 0.811684 -0.101201 0.742191 0.151 Uiso 0.5 1 calc R U P A -1

loop_
_atom_site_aniso_label
_atom_site_aniso_U_11
_atom_site_aniso_U_22
_atom_site_aniso_U_33
_atom_site_aniso_U_23
_atom_site_aniso_U_13
_atom_site_aniso_U_12
Tm1 0.02145(6) 0.01668(6) 0.02130(6) -0.00091(5) 0.00892(4) -0.00148(5)
O1 0.026(2) 0.0145(18) 0.0208(19) 0.0004(14) 0.0112(16) 0.0021(15)
O2 0.024(2) 0.0145(18) 0.0222(19) 0.0027(14) 0.0090(16) 0.0000(14)
O3 0.029(3) 0.036(3) 0.031(4) 0.003(3) 0.018(2) 0.005(2)
C1 0.006(7) 0.018(2) 0.035(12) 0.000(4) 0.004(5) -0.004(3)
C2 0.0227(13) 0.0185(12) 0.0287(13) -0.0023(11) 0.0136(11) 0.0007(11)
C3 0.0216(13) 0.0184(12) 0.0236(13) 0.0024(10) 0.0104(11) -0.0003(10)
C4 0.0202(13) 0.0208(13) 0.0228(13) 0.0006(10) 0.0078(11) -0.0016(10)
C5 0.0211(12) 0.0214(13) 0.0231(13) 0.0044(11) 0.0087(10) -0.0001(11)
C6 0.0216(14) 0.0177(13) 0.0298(15) 0.0025(11) 0.0101(12) 0.0008(10)
C7 0.0254(14) 0.0217(13) 0.0278(14) 0.0030(11) 0.0147(11) -0.0009(11)
C8 0.0274(15) 0.0354(16) 0.0452(18) 0.0059(14) 0.0222(14) -0.0002(13)
C9 0.0465(19) 0.0301(15) 0.0290(16) 0.0029(12) 0.0236(14) -0.0036(13)
C10 0.0353(16) 0.0216(14) 0.0324(16) 0.0077(12) 0.0184(13) 0.0001(12)
C11 0.0239(13) 0.0217(13) 0.0224(12) -0.0030(11) 0.0086(10) -0.0030(11)
C12 0.0309(16) 0.0321(16) 0.0351(17) -0.0087(13) 0.0105(13) -0.0094(13)
C13 0.0329(16) 0.0276(15) 0.0261(15) -0.0033(12) 0.0110(13) 0.0042(12)
C14 0.0397(18) 0.0350(16) 0.0204(14) -0.0019(12) 0.0101(13) -0.0032(13)
C15 0.0252(14) 0.0213(14) 0.0327(15) 0.0047(11) 0.0070(12) 0.0020(11)
C16 0.050(2) 0.0280(16) 0.049(2) -0.0059(14) 0.0259(17) -0.0090(14)
C17 0.0379(18) 0.0236(15) 0.055(2) 0.0023(14) 0.0210(16) 0.0098(13)
C18 0.043(2) 0.0346(18) 0.048(2) 0.0006(15) -0.0076(16) 0.0142(15)
C19 0.0240(14) 0.0189(13) 0.0208(13) 0.0000(10) 0.0063(11) 0.0012(10)
C20 0.0267(13) 0.0235(13) 0.0189(12) 0.0014(11) 0.0088(10) 0.0016(12)
C21 0.0248(14) 0.0209(13) 0.0185(13) -0.0030(10) 0.0057(11) 0.0013(11)
C22 0.0221(13) 0.0165(12) 0.0189(13) -0.0027(10) 0.0050(10) -0.0007(10)
C23 0.0217(13) 0.0213(13) 0.0228(13) -0.0019(11) 0.0076(10) 0.0014(11)
C24 0.0275(15) 0.0189(13) 0.0236(14) 0.0013(10) 0.0075(11) 0.0039(11)
C25 0.0305(16) 0.0290(16) 0.0437(19) 0.0078(13) 0.0074(14) 0.0080(12)
C26 0.0441(18) 0.0268(15) 0.0279(15) 0.0074(12) 0.0120(13) 0.0045(14)
C27 0.048(2) 0.0306(16) 0.0305(16) -0.0052(12) 0.0152(15) -0.0098(14)
C28 0.0324(15) 0.0272(14) 0.0225(13) -0.0053(12) 0.0092(11) 0.0064(12)
C29 0.047(2) 0.0341(17) 0.0381(18) -0.0015(14) 0.0250(16) 0.0121(14)
C30 0.051(2) 0.049(2) 0.0254(16) -0.0100(15) 0.0060(15) 0.0130(17)
C31 0.0375(18) 0.0248(15) 0.0350(17) -0.0061(12) 0.0129(14) 0.0064(13)
C32 0.0240(13) 0.0202(13) 0.0272(14) -0.0036(11) 0.0076(11) -0.0047(11)
C33 0.0335(17) 0.0269(15) 0.0402(18) 0.0082(13) 0.0125(14) -0.0025(13)
C34 0.0296(17) 0.0320(16) 0.0414(18) -0.0097(14) 0.0086(14) -0.0087(13)
C35 0.0280(15) 0.0298(15) 0.0355(16) -0.0010(12) 0.0121(13) -0.0072(12)
C36 0.064(7) 0.115(6) 0.082(7) -0.035(5) 0.040(8) 0.000(6)
C37 0.091(7) 0.142(6) 0.111(6) -0.063(5) 0.036(6) -0.008(6)
C38 0.084(6) 0.136(6) 0.134(7) -0.064(5) 0.048(6) -0.005(5)
C39 0.127(8) 0.134(6) 0.139(8) -0.067(5) 0.062(6) 0.003(6)
C40 0.055(6) 0.113(5) 0.144(10) -0.083(6) 0.050(6) -0.045(5)

loop_
_atom_type_symbol
_atom_type_description
_atom_type_scat_dispersion_real
_atom_type_scat_dispersion_imag
_atom_type_scat_source
C C 0.0033 0.0016 'International Tables Vol C Tables 4.2.6.8 and 6.1.1.4'
H H 0.0000 0.0000 'International Tables Vol C Tables 4.2.6.8 and 6.1.1.4'
O O 0.0106 0.0060 'International Tables Vol C Tables 4.2.6.8 and 6.1.1.4'
Tm Tm -0.3139 5.2483 'International Tables Vol C Tables 4.2.6.8 and 6.1.1.4'

loop_
_geom_angle_atom_site_label_1
_geom_angle_atom_site_label_2
_geom_angle_atom_site_label_3
_geom_angle
_geom_angle_site_symmetry_1
_geom_angle_site_symmetry_3
_geom_angle_publ_flag
O1 Tm1 C1 28.2(2) . . ?
O1 Tm1 C2 131.72(10) . . ?
O1 Tm1 C3 107.08(10) . . ?
O1 Tm1 C4 80.95(10) . . ?
O1 Tm1 C5 86.91(11) . . ?
O1 Tm1 C6 117.09(11) . . ?
O1 Tm1 C19 91.61(10) . . ?
O1 Tm1 C20 122.59(10) . . ?
O1 Tm1 C21 130.30(11) . . ?
O1 Tm1 C22 101.50(10) . . ?
O1 Tm1 C23 79.87(11) . . ?
O2 Tm1 O1 56.27(12) . . ?
O2 Tm1 C1 28.0(2) . . ?
O2 Tm1 C2 121.79(10) . . ?
O2 Tm1 C3 129.61(10) . . ?
O2 Tm1 C4 100.82(10) . . ?
O2 Tm1 C5 79.15(10) . . ?
O2 Tm1 C6 91.02(11) . . ?
O2 Tm1 C19 117.39(11) . . ?
O2 Tm1 C20 132.13(11) . . ?
O2 Tm1 C21 107.14(10) . . ?
O2 Tm1 C22 81.22(10) . . ?
O2 Tm1 C23 87.28(11) . . ?
O3 Tm1 O1 27.83(19) 2_655 . ?
O3 Tm1 O2 28.4(2) 2_655 . ?
O3 Tm1 C1 0.7(3) 2_655 . ?
O3 Tm1 C2 132.9(2) 2_655 . ?
O3 Tm1 C3 122.1(2) 2_655 . ?
O3 Tm1 C4 91.2(2) 2_655 . ?
O3 Tm1 C5 82.5(2) 2_655 . ?
O3 Tm1 C6 106.0(2) 2_655 . ?
O3 Tm1 C19 105.6(2) 2_655 . ?
O3 Tm1 C20 132.9(2) 2_655 . ?
O3 Tm1 C21 122.1(2) 2_655 . ?
O3 Tm1 C22 91.3(2) 2_655 . ?
O3 Tm1 C23 82.3(2) 2_655 . ?
C1 Tm1 C4 90.8(3) . . ?
C1 Tm1 C21 122.4(3) . . ?
C2 Tm1 C1 132.3(3) . . ?
C2 Tm1 C3 31.01(8) . . ?
C2 Tm1 C4 50.97(8) . . ?
C2 Tm1 C6 30.77(8) . . ?
C2 Tm1 C19 119.36(8) . . ?
C2 Tm1 C21 97.59(8) . . ?
C2 Tm1 C22 126.64(8) . . ?
C3 Tm1 C1 121.7(3) . . ?
C3 Tm1 C4 31.10(8) . . ?
C3 Tm1 C21 115.87(8) . . ?
C5 Tm1 C1 81.9(3) . . ?
C5 Tm1 C2 50.51(8) . . ?
C5 Tm1 C3 51.14(8) . . ?
C5 Tm1 C4 30.95(8) . . ?
C5 Tm1 C6 31.04(8) . . ?
C5 Tm1 C19 158.64(8) . . ?
C5 Tm1 C20 144.51(8) . . ?
C5 Tm1 C21 139.81(8) . . ?
C5 Tm1 C22 149.27(8) . . ?
C6 Tm1 C1 105.3(3) . . ?
C6 Tm1 C3 51.68(8) . . ?
C6 Tm1 C4 51.65(8) . . ?
C6 Tm1 C21 108.92(8) . . ?
C6 Tm1 C22 127.07(8) . . ?
C19 Tm1 C1 106.3(3) . . ?
C19 Tm1 C3 109.56(8) . . ?
C19 Tm1 C4 127.86(8) . . ?
C19 Tm1 C6 148.37(8) . . ?
C19 Tm1 C21 51.85(8) . . ?
C19 Tm1 C22 51.69(8) . . ?
C20 Tm1 C1 133.6(3) . . ?
C20 Tm1 C2 94.17(8) . . ?
C20 Tm1 C3 97.74(8) . . ?
C20 Tm1 C4 126.97(8) . . ?
C20 Tm1 C6 118.95(8) . . ?
C20 Tm1 C19 30.98(8) . . ?
C20 Tm1 C21 31.17(8) . . ?
C20 Tm1 C22 51.08(8) . . ?
C21 Tm1 C4 146.45(8) . . ?
C22 Tm1 C1 91.7(3) . . ?
C22 Tm1 C3 146.45(8) . . ?
C22 Tm1 C4 177.45(8) . . ?
C22 Tm1 C21 31.01(8) . . ?
C23 Tm1 C1 83.0(3) . . ?
C23 Tm1 C2 144.60(8) . . ?
C23 Tm1 C3 140.43(8) . . ?
C23 Tm1 C4 150.06(8) . . ?
C23 Tm1 C5 164.83(8) . . ?
C23 Tm1 C6 157.93(8) . . ?
C23 Tm1 C19 30.98(8) . . ?
C23 Tm1 C20 50.66(8) . . ?
C23 Tm1 C21 51.17(8) . . ?
C23 Tm1 C22 31.02(7) . . ?
O3 O1 Tm1 59.9(3) 2_655 . ?
O3 O1 C1 32.6(3) 2_655 . ?
C1 O1 Tm1 92.5(4) . . ?
O3 O2 Tm1 60.3(3) 2_655 . ?
O3 O2 C1 32.8(4) 2_655 . ?
C1 O2 Tm1 93.1(4) . . ?
O1 O3 Tm1 92.2(4) 2_655 2_655 ?
O1 O3 O2 176.3(6) 2_655 2_655 ?
O1 O3 C1 88.5(7) 2_655 . ?
O2 O3 Tm1 91.2(4) 2_655 2_655 ?
O2 O3 C1 88.1(7) 2_655 . ?
C1 O3 Tm1 179.3(8) . 2_655 ?
O1 C1 Tm1 59.3(3) . . ?
O1 C1 Tm1 138.8(4) 2_655 . ?
O1 C1 O1 81.7(5) . 2_655 ?
O1 C1 O2 154.3(8) . 2_655 ?
O1 C1 O2 82.4(3) 2_655 2_655 ?
O1 C1 O3 120.2(9) . . ?
O2 C1 Tm1 138.7(5) 2_655 . ?
O2 C1 Tm1 58.9(3) . . ?
O2 C1 O1 156.7(10) . 2_655 ?
O2 C1 O1 118.1(6) . . ?
O2 C1 O2 82.5(5) . 2_655 ?
O2 C1 O3 121.7(9) . . ?
O3 C1 Tm1 2.1(8) 2_655 . ?
O3 C1 Tm1 179.1(12) . . ?
O3 C1 O1 40.9(5) . 2_655 ?
O3 C1 O1 138.3(14) 2_655 2_655 ?
O3 C1 O1 58.1(11) 2_655 . ?
O3 C1 O2 41.5(5) . 2_655 ?
O3 C1 O2 60.1(10) 2_655 . ?
O3 C1 O2 139.1(14) 2_655 2_655 ?
O3 C1 O3 177.0(18) 2_655 . ?
C1 C1 Tm1 176(3) 2_655 . ?
C1 C1 O1 119.9(7) 2_655 . ?
C1 C1 O1 42.0(7) 2_655 2_655 ?
C1 C1 O2 40.5(4) 2_655 2_655 ?
C1 C1 O2 121.7(7) 2_655 . ?
C1 C1 O3 174(4) 2_655 2_655 ?
C1 C1 O3 3(2) 2_655 . ?
Tm1 C2 H2 114.7 . . ?
C3 C2 Tm1 77.52(15) . . ?
C3 C2 H2 124.4 . . ?
C6 C2 Tm1 75.20(15) . . ?
C6 C2 H2 124.4 . . ?
C6 C2 C3 111.2(2) . . ?
C2 C3 Tm1 71.48(14) . . ?
C2 C3 C4 105.9(2) . . ?
C2 C3 C7 117.8(2) . . ?
C4 C3 Tm1 74.63(14) . . ?
C4 C3 C7 133.2(2) . . ?
C7 C3 Tm1 133.43(17) . . ?
C3 C4 Tm1 74.27(14) . . ?
C3 C4 C11 133.3(2) . . ?
C5 C4 Tm1 70.96(14) . . ?
C5 C4 C3 106.1(2) . . ?
C5 C4 C11 120.0(2) . . ?
C11 C4 Tm1 126.14(17) . . ?
Tm1 C5 H5 113.8 . . ?
C4 C5 Tm1 78.09(15) . . ?
C4 C5 H5 124.6 . . ?
C6 C5 Tm1 75.42(15) . . ?
C6 C5 C4 110.9(2) . . ?
C6 C5 H5 124.6 . . ?
C2 C6 Tm1 74.03(15) . . ?
C2 C6 C5 105.8(2) . . ?
C2 C6 C15 128.6(3) . . ?
C5 C6 Tm1 73.54(15) . . ?
C5 C6 C15 125.2(2) . . ?
C15 C6 Tm1 122.48(17) . . ?
C3 C7 C8 107.0(2) . . ?
C3 C7 C9 110.9(2) . . ?
C8 C7 C9 107.0(2) . . ?
C10 C7 C3 116.9(2) . . ?
C10 C7 C8 108.4(2) . . ?
C10 C7 C9 106.3(2) . . ?
C7 C8 H8A 109.5 . . ?
C7 C8 H8B 109.5 . . ?
C7 C8 H8C 109.5 . . ?
H8A C8 H8B 109.5 . . ?
H8A C8 H8C 109.5 . . ?
H8B C8 H8C 109.5 . . ?
C7 C9 H9A 109.5 . . ?
C7 C9 H9B 109.5 . . ?
C7 C9 H9C 109.5 . . ?
H9A C9 H9B 109.5 . . ?
H9A C9 H9C 109.5 . . ?
H9B C9 H9C 109.5 . . ?
C7 C10 H10A 109.5 . . ?
C7 C10 H10B 109.5 . . ?
C7 C10 H10C 109.5 . . ?
H10A C10 H10B 109.5 . . ?
H10A C10 H10C 109.5 . . ?
H10B C10 H10C 109.5 . . ?
C12 C11 C4 110.1(2) . . ?
C12 C11 C13 110.1(2) . . ?
C12 C11 C14 105.7(2) . . ?
C13 C11 C4 115.0(2) . . ?
C13 C11 C14 105.1(2) . . ?
C14 C11 C4 110.3(2) . . ?
C11 C12 H12A 109.5 . . ?
C11 C12 H12B 109.5 . . ?
C11 C12 H12C 109.5 . . ?
H12A C12 H12B 109.5 . . ?
H12A C12 H12C 109.5 . . ?
H12B C12 H12C 109.5 . . ?
C11 C13 H13A 109.5 . . ?
C11 C13 H13B 109.5 . . ?
C11 C13 H13C 109.5 . . ?
H13A C13 H13B 109.5 . . ?
H13A C13 H13C 109.5 . . ?
H13B C13 H13C 109.5 . . ?
C11 C14 H14A 109.5 . . ?
C11 C14 H14B 109.5 . . ?
C11 C14 H14C 109.5 . . ?
H14A C14 H14B 109.5 . . ?
H14A C14 H14C 109.5 . . ?
H14B C14 H14C 109.5 . . ?
C6 C15 C17 110.9(2) . . ?
C16 C15 C6 110.4(2) . . ?
C16 C15 C17 109.0(2) . . ?
C18 C15 C6 109.0(2) . . ?
C18 C15 C16 108.5(3) . . ?
C18 C15 C17 109.0(3) . . ?
C15 C16 H16A 109.5 . . ?
C15 C16 H16B 109.5 . . ?
C15 C16 H16C 109.5 . . ?
H16A C16 H16B 109.5 . . ?
H16A C16 H16C 109.5 . . ?
H16B C16 H16C 109.5 . . ?
C15 C17 H17A 109.5 . . ?
C15 C17 H17B 109.5 . . ?
C15 C17 H17C 109.5 . . ?
H17A C17 H17B 109.5 . . ?
H17A C17 H17C 109.5 . . ?
H17B C17 H17C 109.5 . . ?
C15 C18 H18A 109.5 . . ?
C15 C18 H18B 109.5 . . ?
C15 C18 H18C 109.5 . . ?
H18A C18 H18B 109.5 . . ?
H18A C18 H18C 109.5 . . ?
H18B C18 H18C 109.5 . . ?
C20 C19 Tm1 74.01(15) . . ?
C20 C19 C24 128.5(2) . . ?
C23 C19 Tm1 73.57(15) . . ?
C23 C19 C20 105.9(2) . . ?
C23 C19 C24 125.4(2) . . ?
C24 C19 Tm1 121.44(17) . . ?
Tm1 C20 H20 114.7 . . ?
C19 C20 Tm1 75.01(15) . . ?
C19 C20 H20 124.6 . . ?
C19 C20 C21 110.7(2) . . ?
C21 C20 Tm1 77.54(14) . . ?
C21 C20 H20 124.6 . . ?
C20 C21 Tm1 71.29(14) . . ?
C20 C21 C22 105.8(2) . . ?
C20 C21 C28 117.5(2) . . ?
C22 C21 Tm1 74.27(14) . . ?
C22 C21 C28 133.7(2) . . ?
C28 C21 Tm1 133.56(18) . . ?
C21 C22 Tm1 74.73(14) . . ?
C21 C22 C32 133.1(2) . . ?
C23 C22 Tm1 71.14(14) . . ?
C23 C22 C21 106.5(2) . . ?
C23 C22 C32 119.7(2) . . ?
C32 C22 Tm1 125.87(16) . . ?
Tm1 C23 H23 114.0 . . ?
C19 C23 Tm1 75.45(15) . . ?
C19 C23 C22 110.9(2) . . ?
C19 C23 H23 124.5 . . ?
C22 C23 Tm1 77.84(15) . . ?
C22 C23 H23 124.5 . . ?
C19 C24 C25 109.1(2) . . ?
C19 C24 C26 111.1(2) . . ?
C19 C24 C27 109.9(2) . . ?
C25 C24 C26 108.9(2) . . ?
C25 C24 C27 108.7(2) . . ?
C26 C24 C27 109.2(2) . . ?
C24 C25 H25A 109.5 . . ?
C24 C25 H25B 109.5 . . ?
C24 C25 H25C 109.5 . . ?
H25A C25 H25B 109.5 . . ?
H25A C25 H25C 109.5 . . ?
H25B C25 H25C 109.5 . . ?
C24 C26 H26A 109.5 . . ?
C24 C26 H26B 109.5 . . ?
C24 C26 H26C 109.5 . . ?
H26A C26 H26B 109.5 . . ?
H26A C26 H26C 109.5 . . ?
H26B C26 H26C 109.5 . . ?
C24 C27 H27A 109.5 . . ?
C24 C27 H27B 109.5 . . ?
C24 C27 H27C 109.5 . . ?
H27A C27 H27B 109.5 . . ?
H27A C27 H27C 109.5 . . ?
H27B C27 H27C 109.5 . . ?
C29 C28 C21 110.5(2) . . ?
C30 C28 C21 107.2(2) . . ?
C30 C28 C29 107.3(3) . . ?
C31 C28 C21 116.6(2) . . ?
C31 C28 C29 105.9(2) . . ?
C31 C28 C30 109.0(2) . . ?
C28 C29 H29A 109.5 . . ?
C28 C29 H29B 109.5 . . ?
C28 C29 H29C 109.5 . . ?
H29A C29 H29B 109.5 . . ?
H29A C29 H29C 109.5 . . ?
H29B C29 H29C 109.5 . . ?
C28 C30 H30A 109.5 . . ?
C28 C30 H30B 109.5 . . ?
C28 C30 H30C 109.5 . . ?
H30A C30 H30B 109.5 . . ?
H30A C30 H30C 109.5 . . ?
H30B C30 H30C 109.5 . . ?
C28 C31 H31A 109.5 . . ?
C28 C31 H31B 109.5 . . ?
C28 C31 H31C 109.5 . . ?
H31A C31 H31B 109.5 . . ?
H31A C31 H31C 109.5 . . ?
H31B C31 H31C 109.5 . . ?
C33 C32 C22 114.9(2) . . ?
C33 C32 C34 110.4(2) . . ?
C33 C32 C35 106.0(2) . . ?
C34 C32 C22 109.4(2) . . ?
C35 C32 C22 110.2(2) . . ?
C35 C32 C34 105.6(2) . . ?
C32 C33 H33A 109.5 . . ?
C32 C33 H33B 109.5 . . ?
C32 C33 H33C 109.5 . . ?
H33A C33 H33B 109.5 . . ?
H33A C33 H33C 109.5 . . ?
H33B C33 H33C 109.5 . . ?
C32 C34 H34A 109.5 . . ?
C32 C34 H34B 109.5 . . ?
C32 C34 H34C 109.5 . . ?
H34A C34 H34B 109.5 . . ?
H34A C34 H34C 109.5 . . ?
H34B C34 H34C 109.5 . . ?
C32 C35 H35A 109.5 . . ?
C32 C35 H35B 109.5 . . ?
C32 C35 H35C 109.5 . . ?
H35A C35 H35B 109.5 . . ?
H35A C35 H35C 109.5 . . ?
H35B C35 H35C 109.5 . . ?
H36A C36 H36B 109.5 . . ?
H36A C36 H36C 109.5 . . ?
H36B C36 H36C 109.5 . . ?
C37 C36 H36A 109.5 . . ?
C37 C36 H36B 109.5 . . ?
C37 C36 H36C 109.5 . . ?
C36 C37 H37A 106.4 . . ?
C36 C37 H37B 106.4 . . ?
H37A C37 H37B 106.5 . . ?
C38 C37 C36 123.7(11) . . ?
C38 C37 H37A 106.4 . . ?
C38 C37 H37B 106.4 . . ?
C37 C38 H38A 101.0 . . ?
C37 C38 H38B 101.0 . . ?
C37 C38 C39 143.8(13) . . ?
H38A C38 H38B 104.4 . . ?
C39 C38 H38A 101.0 . . ?
C39 C38 H38B 101.0 . . ?
C38 C39 H39A 107.8 . . ?
C38 C39 H39B 107.8 . . ?
C38 C39 C40 118.2(12) . . ?
H39A C39 H39B 107.1 . . ?
C40 C39 H39A 107.8 . . ?
C40 C39 H39B 107.8 . . ?
C39 C40 H40A 109.5 . . ?
C39 C40 H40B 109.5 . . ?
C39 C40 H40C 109.5 . . ?
H40A C40 H40B 109.5 . . ?
H40A C40 H40C 109.5 . . ?
H40B C40 H40C 109.5 . . ?

loop_
_geom_bond_atom_site_label_1
_geom_bond_atom_site_label_2
_geom_bond_distance
_geom_bond_site_symmetry_2
_geom_bond_publ_flag
Tm1 O1 2.330(3) . ?
Tm1 O2 2.322(3) . ?
Tm1 O3 2.018(4) 2_655 ?
Tm1 C1 2.709(7) . ?
Tm1 C2 2.629(2) . ?
Tm1 C3 2.707(3) . ?
Tm1 C4 2.712(3) . ?
Tm1 C5 2.620(2) . ?
Tm1 C6 2.644(3) . ?
Tm1 C19 2.641(3) . ?
Tm1 C20 2.629(2) . ?
Tm1 C21 2.710(3) . ?
Tm1 C22 2.704(3) . ?
Tm1 C23 2.617(3) . ?
O1 O3 1.089(7) 2_655 ?
O1 C1 1.283(10) . ?
O2 O3 1.107(7) 2_655 ?
O2 C1 1.275(9) . ?
O3 C1 1.286(10) . ?
C1 C1 0.597(13) 2_655 ?
C2 H2 0.9500 . ?
C2 C3 1.428(4) . ?
C2 C6 1.399(4) . ?
C3 C4 1.453(4) . ?
C3 C7 1.534(3) . ?
C4 C5 1.426(3) . ?
C4 C11 1.542(4) . ?
C5 H5 0.9500 . ?
C5 C6 1.409(4) . ?
C6 C15 1.521(4) . ?
C7 C8 1.539(4) . ?
C7 C9 1.539(4) . ?
C7 C10 1.531(4) . ?
C8 H8A 0.9800 . ?
C8 H8B 0.9800 . ?
C8 H8C 0.9800 . ?
C9 H9A 0.9800 . ?
C9 H9B 0.9800 . ?
C9 H9C 0.9800 . ?
C10 H10A 0.9800 . ?
C10 H10B 0.9800 . ?
C10 H10C 0.9800 . ?
C11 C12 1.537(4) . ?
C11 C13 1.537(4) . ?
C11 C14 1.538(4) . ?
C12 H12A 0.9800 . ?
C12 H12B 0.9800 . ?
C12 H12C 0.9800 . ?
C13 H13A 0.9800 . ?
C13 H13B 0.9800 . ?
C13 H13C 0.9800 . ?
C14 H14A 0.9800 . ?
C14 H14B 0.9800 . ?
C14 H14C 0.9800 . ?
C15 C16 1.521(4) . ?
C15 C17 1.530(4) . ?
C15 C18 1.521(4) . ?
C16 H16A 0.9800 . ?
C16 H16B 0.9800 . ?
C16 H16C 0.9800 . ?
C17 H17A 0.9800 . ?
C17 H17B 0.9800 . ?
C17 H17C 0.9800 . ?
C18 H18A 0.9800 . ?
C18 H18B 0.9800 . ?
C18 H18C 0.9800 . ?
C19 C20 1.408(4) . ?
C19 C23 1.404(4) . ?
C19 C24 1.520(4) . ?
C20 H20 0.9500 . ?
C20 C21 1.437(4) . ?
C21 C22 1.447(4) . ?
C21 C28 1.543(4) . ?
C22 C23 1.425(3) . ?
C22 C32 1.546(4) . ?
C23 H23 0.9500 . ?
C24 C25 1.525(4) . ?
C24 C26 1.528(4) . ?
C24 C27 1.530(4) . ?
C25 H25A 0.9800 . ?
C25 H25B 0.9800 . ?
C25 H25C 0.9800 . ?
C26 H26A 0.9800 . ?
C26 H26B 0.9800 . ?
C26 H26C 0.9800 . ?
C27 H27A 0.9800 . ?
C27 H27B 0.9800 . ?
C27 H27C 0.9800 . ?
C28 C29 1.542(4) . ?
C28 C30 1.533(4) . ?
C28 C31 1.525(4) . ?
C29 H29A 0.9800 . ?
C29 H29B 0.9800 . ?
C29 H29C 0.9800 . ?
C30 H30A 0.9800 . ?
C30 H30B 0.9800 . ?
C30 H30C 0.9800 . ?
C31 H31A 0.9800 . ?
C31 H31B 0.9800 . ?
C31 H31C 0.9800 . ?
C32 C33 1.527(4) . ?
C32 C34 1.540(4) . ?
C32 C35 1.538(4) . ?
C33 H33A 0.9800 . ?
C33 H33B 0.9800 . ?
C33 H33C 0.9800 . ?
C34 H34A 0.9800 . ?
C34 H34B 0.9800 . ?
C34 H34C 0.9800 . ?
C35 H35A 0.9800 . ?
C35 H35B 0.9800 . ?
C35 H35C 0.9800 . ?
C36 H36A 0.9800 . ?
C36 H36B 0.9800 . ?
C36 H36C 0.9800 . ?
C36 C37 1.412(10) . ?
C37 H37A 0.9900 . ?
C37 H37B 0.9900 . ?
C37 C38 1.383(11) . ?
C38 H38A 0.9900 . ?
C38 H38B 0.9900 . ?
C38 C39 1.399(12) . ?
C39 H39A 0.9900 . ?
C39 H39B 0.9900 . ?
C39 C40 1.425(10) . ?
C40 H40A 0.9800 . ?
C40 H40B 0.9800 . ?
C40 H40C 0.9800 . ?

loop_
_geom_torsion_atom_site_label_1
_geom_torsion_atom_site_label_2
_geom_torsion_atom_site_label_3
_geom_torsion_atom_site_label_4
_geom_torsion
_geom_torsion_site_symmetry_1
_geom_torsion_site_symmetry_2
_geom_torsion_site_symmetry_3
_geom_torsion_site_symmetry_4
_geom_torsion_publ_flag
Tm1 O1 C1 O1 -166.2(4) . . . 2_655 ?
Tm1 O1 C1 O2 0.9(11) . . . . ?
Tm1 O1 C1 O2 141(2) . . . 2_655 ?
Tm1 O1 C1 O3 179.2(14) . . . . ?
Tm1 O1 C1 O3 2.0(8) . . . 2_655 ?
Tm1 O1 C1 C1 176(3) . . . 2_655 ?
Tm1 O2 C1 O1 145(2) . . . 2_655 ?
Tm1 O2 C1 O1 -0.9(11) . . . . ?
Tm1 O2 C1 O2 -164.7(5) . . . 2_655 ?
Tm1 O2 C1 O3 -2.0(8) . . . 2_655 ?
Tm1 O2 C1 O3 -179.2(14) . . . . ?
Tm1 O2 C1 C1 -175(4) . . . 2_655 ?
Tm1 C2 C3 C4 -67.30(18) . . . . ?
Tm1 C2 C3 C7 130.0(2) . . . . ?
Tm1 C2 C6 C5 67.21(18) . . . . ?
Tm1 C2 C6 C15 -119.1(3) . . . . ?
Tm1 C3 C4 C5 -64.26(17) . . . . ?
Tm1 C3 C4 C11 125.2(3) . . . . ?
Tm1 C3 C7 C8 168.82(19) . . . . ?
Tm1 C3 C7 C9 52.5(3) . . . . ?
Tm1 C3 C7 C10 -69.5(3) . . . . ?
Tm1 C4 C5 C6 -69.16(19) . . . . ?
Tm1 C4 C11 C12 162.42(18) . . . . ?
Tm1 C4 C11 C13 37.4(3) . . . . ?
Tm1 C4 C11 C14 -81.3(3) . . . . ?
Tm1 C5 C6 C2 -67.55(18) . . . . ?
Tm1 C5 C6 C15 118.5(3) . . . . ?
Tm1 C6 C15 C16 18.9(3) . . . . ?
Tm1 C6 C15 C17 -102.0(2) . . . . ?
Tm1 C6 C15 C18 138.0(2) . . . . ?
Tm1 C19 C20 C21 -70.11(19) . . . . ?
Tm1 C19 C23 C22 70.61(19) . . . . ?
Tm1 C19 C24 C25 136.1(2) . . . . ?
Tm1 C19 C24 C26 -103.9(2) . . . . ?
Tm1 C19 C24 C27 17.1(3) . . . . ?
Tm1 C20 C21 C22 -66.83(17) . . . . ?
Tm1 C20 C21 C28 130.1(2) . . . . ?
Tm1 C21 C22 C23 -64.49(17) . . . . ?
Tm1 C21 C22 C32 125.2(3) . . . . ?
Tm1 C21 C28 C29 50.4(3) . . . . ?
Tm1 C21 C28 C30 167.0(2) . . . . ?
Tm1 C21 C28 C31 -70.6(3) . . . . ?
Tm1 C22 C23 C19 -69.06(19) . . . . ?
Tm1 C22 C32 C33 38.2(3) . . . . ?
Tm1 C22 C32 C34 163.01(18) . . . . ?
Tm1 C22 C32 C35 -81.4(3) . . . . ?
O1 O3 C1 O1 22.3(16) 2_655 . . . ?
O1 O3 C1 O2 178.6(8) 2_655 . . 2_655 ?
O1 O3 C1 O2 -159.4(11) 2_655 . . . ?
O1 O3 C1 C1 108(12) 2_655 . . 2_655 ?
O2 O3 C1 O1 -156.3(11) 2_655 . . . ?
O2 O3 C1 O1 -178.6(8) 2_655 . . 2_655 ?
O2 O3 C1 O2 22.0(16) 2_655 . . . ?
O2 O3 C1 C1 -70(12) 2_655 . . 2_655 ?
O3 O1 C1 Tm1 -2.0(8) 2_655 . . . ?
O3 O1 C1 O1 -168.3(11) 2_655 . . 2_655 ?
O3 O1 C1 O2 -1.2(9) 2_655 . . . ?
O3 O1 C1 O2 139(3) 2_655 . . 2_655 ?
O3 O1 C1 O3 177.2(19) 2_655 . . . ?
O3 O1 C1 C1 174(4) 2_655 . . 2_655 ?
O3 O2 C1 Tm1 2.0(8) 2_655 . . . ?
O3 O2 C1 O1 1.2(8) 2_655 . . . ?
O3 O2 C1 O1 147(3) 2_655 . . 2_655 ?
O3 O2 C1 O2 -162.7(11) 2_655 . . 2_655 ?
O3 O2 C1 O3 -177(2) 2_655 . . . ?
O3 O2 C1 C1 -173(4) 2_655 . . 2_655 ?
C2 C3 C4 Tm1 65.12(17) . . . . ?
C2 C3 C4 C5 0.9(3) . . . . ?
C2 C3 C4 C11 -169.7(3) . . . . ?
C2 C3 C7 C8 78.5(3) . . . . ?
C2 C3 C7 C9 -37.8(3) . . . . ?
C2 C3 C7 C10 -159.8(2) . . . . ?
C2 C6 C15 C16 114.1(3) . . . . ?
C2 C6 C15 C17 -6.8(4) . . . . ?
C2 C6 C15 C18 -126.8(3) . . . . ?
C3 C2 C6 Tm1 -69.98(19) . . . . ?
C3 C2 C6 C5 -2.8(3) . . . . ?
C3 C2 C6 C15 170.9(3) . . . . ?
C3 C4 C5 Tm1 66.53(18) . . . . ?
C3 C4 C5 C6 -2.6(3) . . . . ?
C3 C4 C11 C12 59.3(4) . . . . ?
C3 C4 C11 C13 -65.7(4) . . . . ?
C3 C4 C11 C14 175.6(3) . . . . ?
C4 C3 C7 C8 -78.3(4) . . . . ?
C4 C3 C7 C9 165.4(3) . . . . ?
C4 C3 C7 C10 43.3(4) . . . . ?
C4 C5 C6 Tm1 70.89(19) . . . . ?
C4 C5 C6 C2 3.3(3) . . . . ?
C4 C5 C6 C15 -170.6(2) . . . . ?
C5 C4 C11 C12 -110.2(3) . . . . ?
C5 C4 C11 C13 124.8(3) . . . . ?
C5 C4 C11 C14 6.1(3) . . . . ?
C5 C6 C15 C16 -73.3(3) . . . . ?
C5 C6 C15 C17 165.8(3) . . . . ?
C5 C6 C15 C18 45.8(4) . . . . ?
C6 C2 C3 Tm1 68.50(19) . . . . ?
C6 C2 C3 C4 1.2(3) . . . . ?
C6 C2 C3 C7 -161.5(2) . . . . ?
C7 C3 C4 Tm1 -136.0(3) . . . . ?
C7 C3 C4 C5 159.7(3) . . . . ?
C7 C3 C4 C11 -10.9(5) . . . . ?
C11 C4 C5 Tm1 -121.4(2) . . . . ?
C11 C4 C5 C6 169.4(2) . . . . ?
C19 C20 C21 Tm1 68.47(19) . . . . ?
C19 C20 C21 C22 1.6(3) . . . . ?
C19 C20 C21 C28 -161.4(2) . . . . ?
C20 C19 C23 Tm1 -67.51(18) . . . . ?
C20 C19 C23 C22 3.1(3) . . . . ?
C20 C19 C24 C25 -129.7(3) . . . . ?
C20 C19 C24 C26 -9.7(4) . . . . ?
C20 C19 C24 C27 111.3(3) . . . . ?
C20 C21 C22 Tm1 64.78(17) . . . . ?
C20 C21 C22 C23 0.3(3) . . . . ?
C20 C21 C22 C32 -170.0(3) . . . . ?
C20 C21 C28 C29 -39.4(3) . . . . ?
C20 C21 C28 C30 77.2(3) . . . . ?
C20 C21 C28 C31 -160.4(3) . . . . ?
C21 C22 C23 Tm1 66.93(18) . . . . ?
C21 C22 C23 C19 -2.1(3) . . . . ?
C21 C22 C32 C33 -65.1(4) . . . . ?
C21 C22 C32 C34 59.6(4) . . . . ?
C21 C22 C32 C35 175.2(3) . . . . ?
C22 C21 C28 C29 163.4(3) . . . . ?
C22 C21 C28 C30 -80.0(4) . . . . ?
C22 C21 C28 C31 42.4(4) . . . . ?
C23 C19 C20 Tm1 67.20(18) . . . . ?
C23 C19 C20 C21 -2.9(3) . . . . ?
C23 C19 C24 C25 44.5(4) . . . . ?
C23 C19 C24 C26 164.5(3) . . . . ?
C23 C19 C24 C27 -74.6(3) . . . . ?
C23 C22 C32 C33 125.6(3) . . . . ?
C23 C22 C32 C34 -109.7(3) . . . . ?
C23 C22 C32 C35 5.9(3) . . . . ?
C24 C19 C20 Tm1 -117.7(3) . . . . ?
C24 C19 C20 C21 172.2(2) . . . . ?
C24 C19 C23 Tm1 117.2(3) . . . . ?
C24 C19 C23 C22 -172.2(2) . . . . ?
C28 C21 C22 Tm1 -136.1(3) . . . . ?
C28 C21 C22 C23 159.4(3) . . . . ?
C28 C21 C22 C32 -10.9(5) . . . . ?
C32 C22 C23 Tm1 -121.2(2) . . . . ?
C32 C22 C23 C19 169.7(2) . . . . ?
C36 C37 C38 C39 -51(3) . . . . ?
C37 C38 C39 C40 -116(2) . . . . ?
